data_9012314
loop_
_publ_author_name
'Dihlstrom, K.'

_publ_section_title
;
 Uber den bau des wahren antimontetroxyds und des damit isomorphen
 stibiotantalits, SbTaO4
;
_journal_name_full 'Zeitschrift fur Anorganische und Allgemeine Chemie'
_journal_page_first 57
_journal_page_last 64
_journal_volume 239
_journal_year 1938
_chemical_formula_sum 'O2 Sb'
_chemical_name_mineral Cervantite
_space_group_IT_number 33
_symmetry_space_group_name_Hall 'P 2c -2ab'
_symmetry_space_group_name_H-M 'P b n 21'
_cell_angle_alpha 90
_cell_angle_beta 90
_cell_angle_gamma 90
_cell_length_a 4.804
_cell_length_b 5.424
_cell_length_c 11.76
_cell_formula_units_Z 8
_cell_volume 306.429
_exptl_crystal_density_diffrn 6.665
_cod_original_formula_sum 'Sb O2'
_cod_database_code 9012314

loop_
_symmetry_equiv_pos_as_xyz
x,y,z
1/2-x,1/2+y,z
1/2+x,1/2-y,1/2+z
-x,-y,1/2+z

loop_
_atom_site_label
_atom_site_fract_x
_atom_site_fract_y
_atom_site_fract_z
Sb1 -0.04000 0.00000 0.00000
Sb2 0.00000 0.37500 0.25000
O1 0.16000 0.33000 0.09000
O2 0.75000 0.12000 0.17000
O3 0.25000 0.12000 0.33000
O4 0.84000 0.33000 0.41000

_cod_duplicate_entry 1010922
